data_4507949
loop_
_publ_author_name
'Nguyen, Huong Giang T.'
'Weston, Mitchell H.'
'Sarjeant, Amy A.'
'Gardner, Daniel M.'
'An, Zhi'
'Carmieli, Raanan'
'Wasielewski, Michael R.'
'Farha, Omar K.'
'Hupp, Joseph T.'
'Nguyen, SonBinh T.'

_publ_section_title
;
 Design, Synthesis, Characterization, and Catalytic Properties of a
 Large-Pore Metal-Organic Framework Possessing Single-Site
 Vanadyl(monocatecholate) Moieties
;
_journal_issue 8
_journal_name_full 'Crystal Growth &amp; Design'
_journal_page_first 3528
_journal_paper_doi 10.1021/cg400500t
_journal_volume 13
_journal_year 2013
_chemical_formula_moiety 'C56 H30 Br2 N2 O10 Zn2'
_chemical_formula_sum 'C56 H30 Br2 N2 O10 Zn2'
_chemical_formula_weight 1181.38
_chemical_name_systematic
;
 ? 
;
_space_group_crystal_system orthorhombic
_space_group_IT_number 47
_space_group_name_Hall '-P 2 2'
_space_group_name_H-M_alt 'P m m m'
_symmetry_space_group_name_Hall '-P 2 2'
_symmetry_space_group_name_H-M 'P m m m'
_atom_sites_solution_hydrogens geom
_atom_sites_solution_primary dual
_atom_sites_solution_secondary difmap
_audit_creation_date 2012-03-20
_audit_creation_method
;
  Olex2 1.1
  (compiled Nov  1 2011 20:42:30, GUI svn.r3906)
;
_cell_angle_alpha 90.00
_cell_angle_beta 90.00
_cell_angle_gamma 90.00
_cell_formula_units_Z 1
_cell_length_a 11.4439(7)
_cell_length_b 15.7580(9)
_cell_length_c 23.466(2)
_cell_measurement_reflns_used 6393
_cell_measurement_temperature 225(2)
_cell_measurement_theta_max 58.57
_cell_measurement_theta_min 3.38
_cell_volume 4231.7(5)
_computing_cell_refinement 'SAINT V7.23A (Bruker, 2005)'
_computing_data_collection 'APEX2 V2.1-4 (Bruker, 2007)'
_computing_data_reduction 'Bruker SAINT'
_computing_molecular_graphics
;
O. V. Dolomanov, L. J. Bourhis, R. J. Gildea, J. A. K. Howard and H. Puschmann,
OLEX2: a complete structure solution, refinement and analysis program.
J. Appl. Cryst. (2009). 42, 339-341.
;
_computing_publication_material
;
O. V. Dolomanov, L. J. Bourhis, R. J. Gildea, J. A. K. Howard and H. Puschmann,
OLEX2: a complete structure solution, refinement and analysis program.
J. Appl. Cryst. (2009). 42, 339-341.
;
_computing_structure_refinement
;
XL, G.M. Sheldrick, Acta Cryst.
(2008). A64, 112-122
;
_computing_structure_solution
;
XM, G.M. Sheldrick, Acta Cryst.
(2008). A64, 112-122
;
_diffrn_ambient_temperature 225.01
_diffrn_detector_area_resol_mean 8
_diffrn_measured_fraction_theta_full 0.963
_diffrn_measured_fraction_theta_max 0.963
_diffrn_measurement_device_type 'Bruker Kappa APEX CCD area detector'
_diffrn_measurement_method '\w and \f scans'
_diffrn_radiation_monochromator 'MX optics'
_diffrn_radiation_type CuK\a
_diffrn_radiation_wavelength 1.54184
_diffrn_reflns_av_R_equivalents 0.1011
_diffrn_reflns_av_unetI/netI 0.0721
_diffrn_reflns_limit_h_max 7
_diffrn_reflns_limit_h_min -12
_diffrn_reflns_limit_k_max 16
_diffrn_reflns_limit_k_min -17
_diffrn_reflns_limit_l_max 26
_diffrn_reflns_limit_l_min -26
_diffrn_reflns_number 17654
_diffrn_reflns_theta_full 60.48
_diffrn_reflns_theta_max 60.48
_diffrn_reflns_theta_min 1.88
_diffrn_source microsource
_diffrn_source_current 0.65
_diffrn_source_power 0.02925
_diffrn_source_voltage 45.0
_exptl_absorpt_coefficient_mu 1.054
_exptl_absorpt_correction_T_max 0.7516
_exptl_absorpt_correction_T_min 0.5757
_exptl_absorpt_correction_type multi-scan
_exptl_absorpt_process_details
;
SADABS-2008/1 (Bruker,2008) was used for absorption correction.
R(int) was 0.1061 before and 0.0755 after correction.
The Ratio of minimum to maximum transmission is 0.7660.
The \l/2 correction factor is 0.0015.
;
_exptl_crystal_colour colourless
_exptl_crystal_colour_primary colourless
_exptl_crystal_density_diffrn 0.464
_exptl_crystal_density_method 'not measured'
_exptl_crystal_description block
_exptl_crystal_F_000 590
_exptl_crystal_size_max 0.204
_exptl_crystal_size_mid 0.061
_exptl_crystal_size_min 0.056
_refine_diff_density_max 3.890
_refine_diff_density_min -0.719
_refine_diff_density_rms 0.107
_refine_ls_extinction_method none
_refine_ls_goodness_of_fit_ref 1.011
_refine_ls_hydrogen_treatment constr
_refine_ls_matrix_type full
_refine_ls_number_parameters 114
_refine_ls_number_reflns 3471
_refine_ls_number_restraints 141
_refine_ls_restrained_S_all 1.012
_refine_ls_R_factor_all 0.1159
_refine_ls_R_factor_gt 0.0958
_refine_ls_shift/su_max 0.000
_refine_ls_shift/su_mean 0.000
_refine_ls_structure_factor_coef Fsqd
_refine_ls_weighting_details 'calc w=1/[\s^2^(Fo^2^)+(0.1975P)^2^+0.0000P] where P=(Fo^2^+2Fc^2^)/3'
_refine_ls_weighting_scheme calc
_refine_ls_wR_factor_gt 0.2657
_refine_ls_wR_factor_ref 0.2801
_reflns_number_gt 2277
_reflns_number_total 3471
_reflns_threshold_expression >2sigma(I)
_cod_data_source_file cg400500t_si_003.cif
_cod_data_source_block n1694
_cod_database_code 4507949
_smtbx_masks_special_details
;
The solvent masking procedure as implemented in Olex2 was used to remove the
electronic contribution of solvent molecules from the refinement.  Only the
atoms used in the refinement model are reported in the formula here.


Total solvent accessible volume / cell = 3305.0 Ang^3^ [78.1%]
Total electron count / cell = 1045.4
;

loop_
_space_group_symop_id
_space_group_symop_operation_xyz
1 'x, y, z'
2 '-x, -y, z'
3 'x, -y, -z'
4 '-x, y, -z'
5 '-x, -y, -z'
6 'x, y, -z'
7 '-x, y, z'
8 'x, -y, z'

loop_
_atom_site_label
_atom_site_type_symbol
_atom_site_fract_x
_atom_site_fract_y
_atom_site_fract_z
_atom_site_U_iso_or_equiv
_atom_site_adp_type
_atom_site_occupancy
_atom_site_symmetry_multiplicity
_atom_site_calc_flag
_atom_site_refinement_flags
_atom_site_disorder_assembly
_atom_site_disorder_group
Br1 Br 0.21538(9) 0.0000 0.5000 0.1036(8) Uani 1 4 d SU . .
Zn1 Zn 0.0000 0.5000 0.56230(6) 0.0335(5) Uani 1 4 d SU . .
O1 O 0.1222(3) 0.4094(2) 0.54777(15) 0.0503(10) Uani 1 1 d U . .
O2 O 0.0000 0.6287(14) 0.9293(9) 0.47(2) Uani 0.50 2 d SPDU . .
N1 N 0.0000 0.5000 0.6432(5) 0.071(2) Uani 1 4 d SU . .
C1 C 0.1537(5) 0.3837(4) 0.5000 0.0334(14) Uani 1 2 d SU . .
C2 C 0.2353(5) 0.3066(3) 0.5000 0.0338(15) Uani 1 2 d SU . .
C3 C 0.2711(6) 0.2713(4) 0.5499(3) 0.0689(18) Uani 1 1 d U . .
H3 H 0.2489 0.2963 0.5846 0.083 Uiso 1 1 calc R . .
C4 C 0.3409(5) 0.1980(4) 0.5503(3) 0.0676(18) Uani 1 1 d U . .
H4 H 0.3657 0.1747 0.5851 0.081 Uiso 1 1 calc R . .
C5 C 0.3730(5) 0.1603(3) 0.5000 0.0411(17) Uani 1 2 d SU . .
C6 C 0.4401(5) 0.0776(3) 0.5000 0.0469(18) Uani 1 2 d SU . .
C7 C 0.3829(7) 0.0000 0.5000 0.055(3) Uani 1 4 d SU . .
C8 C -0.0924(13) 0.5000 0.6783(6) 0.183(7) Uani 1 2 d SDU . .
H8 H -0.1661 0.5000 0.6606 0.220 Uiso 1 2 calc SR . .
C9 C -0.0932(14) 0.5000 0.7402(7) 0.257(10) Uani 1 2 d SDU . .
H9 H -0.1657 0.5000 0.7590 0.309 Uiso 1 2 calc SR . .
C10 C 0.0000 0.5000 0.7704(10) 0.233(12) Uani 1 4 d SDU . .
C11 C 0.0000 0.5000 0.8299(7) 0.271(14) Uani 1 4 d SDU . .
C12 C 0.0000 0.5000 0.8817(7) 0.327(17) Uani 1 4 d SDU . .
C13 C 0.0000 0.5000 0.9423(11) 0.373(18) Uani 1 4 d SDU . .
C14 C 0.0000 0.5675(10) 0.9716(9) 0.427(19) Uani 1 2 d SDU . .
C15 C 0.0000 0.7138(10) 0.9486(19) 0.50(4) Uani 0.50 2 d SPDU . .
H15A H -0.0430 0.7489 0.9219 0.753 Uiso 0.25 1 calc PR A -1
H15B H 0.0798 0.7340 0.9514 0.753 Uiso 0.25 1 calc PR A -1
H15C H -0.0368 0.7167 0.9858 0.753 Uiso 0.25 1 calc PR A -1

loop_
_atom_site_aniso_label
_atom_site_aniso_U_11
_atom_site_aniso_U_22
_atom_site_aniso_U_33
_atom_site_aniso_U_23
_atom_site_aniso_U_13
_atom_site_aniso_U_12
Br1 0.0227(6) 0.0279(7) 0.260(2) 0.000 0.000 0.000
Zn1 0.0208(6) 0.0101(6) 0.0698(10) 0.000 0.000 0.000
O1 0.049(2) 0.0278(17) 0.074(3) 0.0066(15) 0.0048(18) 0.0177(15)
O2 0.71(5) 0.49(4) 0.21(3) 0.02(2) 0.000 0.000
N1 0.079(6) 0.055(6) 0.079(6) 0.000 0.000 0.000
C1 0.025(3) 0.018(3) 0.057(4) 0.000 0.000 -0.007(2)
C2 0.018(3) 0.013(3) 0.071(5) 0.000 0.000 0.000(2)
C3 0.076(4) 0.047(3) 0.083(4) 0.000(3) 0.009(3) 0.041(3)
C4 0.065(4) 0.039(3) 0.099(5) 0.008(3) 0.000(3) 0.033(3)
C5 0.015(3) 0.005(2) 0.103(5) 0.000 0.000 0.001(2)
C6 0.023(3) 0.007(3) 0.111(6) 0.000 0.000 0.003(2)
C7 0.009(4) 0.011(4) 0.146(10) 0.000 0.000 0.000
C8 0.150(12) 0.32(2) 0.080(6) 0.000 0.026(7) 0.000
C9 0.26(2) 0.44(3) 0.081(8) 0.000 0.020(8) 0.000
C10 0.29(3) 0.35(3) 0.060(9) 0.000 0.000 0.000
C11 0.36(3) 0.39(3) 0.069(8) 0.000 0.000 0.000
C12 0.44(4) 0.47(4) 0.068(8) 0.000 0.000 0.000
C13 0.57(4) 0.49(4) 0.064(9) 0.000 0.000 0.000
C14 0.68(4) 0.51(4) 0.091(15) -0.021(12) 0.000 0.000
C15 0.70(9) 0.50(4) 0.31(6) -0.02(3) 0.000 0.000

loop_
_atom_type_symbol
_atom_type_description
_atom_type_scat_dispersion_real
_atom_type_scat_dispersion_imag
_atom_type_scat_source
C C 0.0181 0.0091 'International Tables Vol C Tables 4.2.6.8 and 6.1.1.4'
H H 0.0000 0.0000 'International Tables Vol C Tables 4.2.6.8 and 6.1.1.4'
Br Br -0.6763 1.2805 'International Tables Vol C Tables 4.2.6.8 and 6.1.1.4'
N N 0.0311 0.0180 'International Tables Vol C Tables 4.2.6.8 and 6.1.1.4'
O O 0.0492 0.0322 'International Tables Vol C Tables 4.2.6.8 and 6.1.1.4'
Zn Zn -1.5491 0.6778 'International Tables Vol C Tables 4.2.6.8 and 6.1.1.4'

loop_
_geom_angle_atom_site_label_1
_geom_angle_atom_site_label_2
_geom_angle_atom_site_label_3
_geom_angle
_geom_angle_site_symmetry_1
_geom_angle_site_symmetry_3
O1 Zn1 Zn1 80.32(11) 2_565 5_566
O1 Zn1 Zn1 80.32(11) 8_565 5_566
O1 Zn1 Zn1 80.32(11) . 5_566
O1 Zn1 Zn1 80.32(11) 7 5_566
O1 Zn1 O1 160.6(2) . 2_565
O1 Zn1 O1 89.5(2) . 8_565
O1 Zn1 O1 160.6(2) 7 8_565
O1 Zn1 O1 89.5(2) 7 2_565
O1 Zn1 O1 87.2(2) 8_565 2_565
O1 Zn1 O1 87.2(2) . 7
N1 Zn1 Zn1 180.000(1) . 5_566
N1 Zn1 O1 99.68(11) . 8_565
N1 Zn1 O1 99.68(11) . 2_565
N1 Zn1 O1 99.68(11) . .
N1 Zn1 O1 99.68(11) . 7
C1 O1 Zn1 125.4(3) . .
C14 O2 C15 115.42(12) . .
C8 N1 Zn1 127.9(8) 2_565 .
C8 N1 Zn1 127.9(8) . .
C8 N1 C8 104.2(15) 2_565 .
O1 C1 O1 128.4(6) 6_556 .
O1 C1 C2 115.7(3) 6_556 .
O1 C1 C2 115.7(3) . .
C3 C2 C1 120.6(3) 6_556 .
C3 C2 C1 120.6(3) . .
C3 C2 C3 118.8(6) . 6_556
C2 C3 H3 119.5 . .
C2 C3 C4 121.0(6) . .
C4 C3 H3 119.5 . .
C3 C4 H4 119.9 . .
C5 C4 C3 120.2(6) . .
C5 C4 H4 119.9 . .
C4 C5 C4 118.7(6) 6_556 .
C4 C5 C6 120.6(3) 6_556 .
C4 C5 C6 120.6(3) . .
C6 C6 C5 120.5(3) 7_655 .
C6 C6 C7 118.2(4) 7_655 .
C7 C6 C5 121.3(5) . .
C6 C7 Br1 118.2(4) 3_556 .
C6 C7 Br1 118.2(4) . .
C6 C7 C6 123.7(7) 3_556 .
N1 C8 H8 115.9 . .
N1 C8 C9 128.2(9) . .
C9 C8 H8 115.9 . .
C8 C9 H9 118.4 . .
C10 C9 C8 123.3(12) . .
C10 C9 H9 118.4 . .
C9 C10 C9 113(2) . 2_565
C9 C10 C11 123.6(11) . .
C9 C10 C11 123.6(11) 2_565 .
C12 C11 C10 180.000(9) . .
C11 C12 C13 180.000(10) . .
C14 C13 C12 122.9(13) . .
C14 C13 C12 122.9(13) 2_565 .
C14 C13 C14 114(3) . 2_565
C13 C14 O2 101.2(19) . .
C13 C14 C14 122.9(13) . 6_557
C14 C14 O2 135.9(13) 6_557 .
O2 C15 H15A 109.5 . .
O2 C15 H15B 109.5 . .
O2 C15 H15C 109.5 . .
H15A C15 H15B 109.5 . .
H15A C15 H15C 109.5 . .
H15B C15 H15C 109.5 . .

loop_
_geom_bond_atom_site_label_1
_geom_bond_atom_site_label_2
_geom_bond_distance
_geom_bond_site_symmetry_2
Br1 C7 1.917(8) .
Zn1 Zn1 2.924(3) 5_566
Zn1 O1 2.027(3) .
Zn1 O1 2.027(3) 7
Zn1 O1 2.027(3) 8_565
Zn1 O1 2.027(3) 2_565
Zn1 N1 1.898(12) .
O1 C1 1.245(4) .
O2 C14 1.3850(10) .
O2 C15 1.4150(11) .
N1 C8 1.340(14) 2_565
N1 C8 1.340(14) .
C1 O1 1.245(4) 6_556
C1 C2 1.532(8) .
C2 C3 1.359(7) .
C2 C3 1.359(7) 6_556
C3 H3 0.9400 .
C3 C4 1.404(8) .
C4 H4 0.9400 .
C4 C5 1.371(7) .
C5 C4 1.371(7) 6_556
C5 C6 1.512(8) .
C6 C6 1.372(12) 7_655
C6 C7 1.387(7) .
C7 C6 1.387(7) 3_556
C8 H8 0.9400 .
C8 C9 1.45(2) .
C9 H9 0.9400 .
C9 C10 1.282(18) .
C10 C9 1.282(18) 2_565
C10 C11 1.39(2) .
C11 C12 1.2159(10) .
C12 C13 1.42(2) .
C13 C14 1.27(2) .
C13 C14 1.27(2) 2_565
C14 C14 1.33(4) 6_557
C15 H15A 0.9700 .
C15 H15B 0.9700 .
C15 H15C 0.9700 .

loop_
_geom_torsion_atom_site_label_1
_geom_torsion_atom_site_label_2
_geom_torsion_atom_site_label_3
_geom_torsion_atom_site_label_4
_geom_torsion
_geom_torsion_site_symmetry_1
_geom_torsion_site_symmetry_4
Zn1 Zn1 O1 C1 -1.5(4) 5_566 .
Zn1 Zn1 N1 C8 -90(100) 5_566 2_565
Zn1 Zn1 N1 C8 90(100) 5_566 .
Zn1 O1 C1 O1 3.4(9) . 6_556
Zn1 O1 C1 C2 -172.1(3) . .
Zn1 N1 C8 C9 180.000(4) . .
O1 Zn1 O1 C1 -1.5(4) 2_565 .
O1 Zn1 O1 C1 -81.8(4) 8_565 .
O1 Zn1 O1 C1 79.1(4) 7 .
O1 Zn1 N1 C8 -45.59(10) 8_565 2_565
O1 Zn1 N1 C8 134.41(10) 7 2_565
O1 Zn1 N1 C8 -134.41(10) . .
O1 Zn1 N1 C8 -134.41(10) 2_565 2_565
O1 Zn1 N1 C8 134.41(10) 8_565 .
O1 Zn1 N1 C8 45.59(10) 2_565 .
O1 Zn1 N1 C8 45.59(10) . 2_565
O1 Zn1 N1 C8 -45.59(10) 7 .
O1 C1 C2 C3 -177.3(5) 6_556 .
O1 C1 C2 C3 -1.2(8) . .
O1 C1 C2 C3 177.3(5) . 6_556
O1 C1 C2 C3 1.2(8) 6_556 6_556
N1 Zn1 O1 C1 178.5(4) . .
N1 C8 C9 C10 0.000(5) . .
C1 C2 C3 C4 176.6(6) . .
C2 C3 C4 C5 -0.7(10) . .
C3 C2 C3 C4 -2.0(12) 6_556 .
C3 C4 C5 C4 3.4(11) . 6_556
C3 C4 C5 C6 -175.2(6) . .
C4 C5 C6 C6 90.7(5) 6_556 7_655
C4 C5 C6 C6 -90.7(5) . 7_655
C4 C5 C6 C7 89.3(5) . .
C4 C5 C6 C7 -89.3(5) 6_556 .
C5 C6 C7 Br1 0.0 . .
C5 C6 C7 C6 180.0 . 3_556
C6 C6 C7 Br1 180.0 7_655 .
C6 C6 C7 C6 0.0 7_655 3_556
C8 N1 C8 C9 0.000(4) 2_565 .
C8 C9 C10 C9 0.000(7) . 2_565
C8 C9 C10 C11 180.000(4) . .
C9 C10 C11 C12 90(100) . .
C9 C10 C11 C12 -90(100) 2_565 .
C10 C11 C12 C13 0(100) . .
C11 C12 C13 C14 0(100) . .
C11 C12 C13 C14 180(100) . 2_565
C12 C13 C14 O2 0.000(12) . .
C12 C13 C14 C14 180.000(9) . 6_557
C14 C13 C14 O2 180.000(11) 2_565 .
C14 C13 C14 C14 0.000(13) 2_565 6_557
C15 O2 C14 C13 180.000(12) . .
C15 O2 C14 C14 0.000(18) . 6_557

loop_
_smtbx_masks_void_nr
_smtbx_masks_void_average_x
_smtbx_masks_void_average_y
_smtbx_masks_void_average_z
_smtbx_masks_void_volume
_smtbx_masks_void_count_electrons
1 -0.877 0.121 -0.910 3305.0 1045.3
